data_7127330
loop_
_publ_author_name
'Parameshwar, Matam'
'Singam, Maneesh Kumar Reddy'
'Nagireddy, Attunuri'
'Nanubolu, Jagadeesh Babu'
'Reddy, Maddi Sridhar'

_publ_section_title
;
 Regioselective benzannulation of allylic sulfur ylides with ynones: a
 rapid access to substituted thioanisoles.
;
_journal_issue 87
_journal_name_full 'Chemical communications (Cambridge, England)'
_journal_page_first 13457
_journal_page_last 13460
_journal_paper_doi 10.1039/d0cc05436d
_journal_volume 56
_journal_year 2020
_chemical_formula_moiety 'C25 H26 O2 S'
_chemical_formula_sum 'C25 H26 O2 S'
_chemical_formula_weight 390.52
_chemical_name_systematic 'Methyl 4''-(tert-butyl)-6'-(methylthio)-[1,1':3',1''-terphenyl]-4'-carboxylate'
_space_group_crystal_system monoclinic
_space_group_IT_number 14
_space_group_name_Hall '-P 2ybc'
_space_group_name_H-M_alt 'P 1 21/c 1'
_atom_sites_solution_hydrogens geom
_audit_creation_method SHELXL-2018/3
_audit_update_record
;
2020-08-03 deposited with the CCDC.	2020-09-22 downloaded from the CCDC.
;
_cell_angle_alpha 90
_cell_angle_beta 113.650(8)
_cell_angle_gamma 90
_cell_formula_units_Z 4
_cell_length_a 10.361(5)
_cell_length_b 22.362(10)
_cell_length_c 10.254(4)
_cell_measurement_reflns_used 9913
_cell_measurement_temperature 293(2)
_cell_measurement_theta_max 60.126
_cell_measurement_theta_min 5.418
_cell_volume 2176.2(17)
_computing_cell_refinement '<i>SAINT</i> (Bruker, 2016)'
_computing_data_collection '<i>APEX3</i> (Bruker, 2016)'
_computing_data_reduction 'Bruker SAINT'
_computing_structure_refinement 'SHELXL-2018/3 (Sheldrick, 2018)'
_computing_structure_solution '<i>SHELXT</i> (Sheldrick, 2015)'
_diffrn_ambient_temperature 293(2)
_diffrn_measured_fraction_theta_full 0.999
_diffrn_measured_fraction_theta_max 0.999
_diffrn_measurement_device_type 'Bruker D8 QUEST PHOTON-100'
_diffrn_measurement_method '\w and \f'
_diffrn_radiation_type MoK\a
_diffrn_radiation_wavelength 0.71073
_diffrn_reflns_av_R_equivalents 0.0427
_diffrn_reflns_av_unetI/netI 0.0373
_diffrn_reflns_Laue_measured_fraction_full 0.999
_diffrn_reflns_Laue_measured_fraction_max 0.999
_diffrn_reflns_limit_h_max 12
_diffrn_reflns_limit_h_min -12
_diffrn_reflns_limit_k_max 27
_diffrn_reflns_limit_k_min -27
_diffrn_reflns_limit_l_max 12
_diffrn_reflns_limit_l_min -12
_diffrn_reflns_number 21937
_diffrn_reflns_point_group_measured_fraction_full 0.999
_diffrn_reflns_point_group_measured_fraction_max 0.999
_diffrn_reflns_theta_full 25.242
_diffrn_reflns_theta_max 25.998
_diffrn_reflns_theta_min 2.331
_diffrn_source microfocus
_exptl_absorpt_coefficient_mu 0.166
_exptl_absorpt_correction_T_max 0.7460
_exptl_absorpt_correction_T_min 0.6329
_exptl_absorpt_correction_type multi-scan
_exptl_absorpt_process_details 'SADABS 2014/5'
_exptl_crystal_density_diffrn 1.192
_exptl_crystal_description block
_exptl_crystal_F_000 832
_exptl_crystal_recrystallization_method 'Re-crystallisation from solvent: Chloroform'
_exptl_crystal_size_max 0.340
_exptl_crystal_size_mid 0.320
_exptl_crystal_size_min 0.270
_refine_diff_density_max 0.194
_refine_diff_density_min -0.277
_refine_diff_density_rms 0.046
_refine_ls_extinction_method none
_refine_ls_goodness_of_fit_ref 1.051
_refine_ls_hydrogen_treatment constr
_refine_ls_matrix_type full
_refine_ls_number_parameters 289
_refine_ls_number_reflns 4275
_refine_ls_number_restraints 36
_refine_ls_restrained_S_all 1.053
_refine_ls_R_factor_all 0.0649
_refine_ls_R_factor_gt 0.0505
_refine_ls_shift/su_max 0.000
_refine_ls_shift/su_mean 0.000
_refine_ls_structure_factor_coef Fsqd
_refine_ls_weighting_details 'w=1/[\s^2^(Fo^2^)+(0.0476P)^2^+1.0570P] where P=(Fo^2^+2Fc^2^)/3'
_refine_ls_weighting_scheme calc
_refine_ls_wR_factor_gt 0.1221
_refine_ls_wR_factor_ref 0.1328
_reflns_Friedel_coverage 0.000
_reflns_number_gt 3395
_reflns_number_total 4275
_reflns_threshold_expression 'I > 2\s(I)'
_cod_data_source_file d0cc05436d2.cif
_cod_data_source_block KA959_0m
_cod_depositor_comments 'Adding full bibliography for 7127330.cif.'
_cod_original_cell_volume 2176.3(17)
_cod_original_sg_symbol_H-M 'P 21/c'
_cod_database_code 7127330
_shelx_shelxl_version_number 2018/3
_shelx_space_group_comment
;
The symmetry employed for this shelxl refinement is uniquely defined
by the following loop, which should always be used as a source of
symmetry information in preference to the above space-group names.
They are only intended as comments.
;
_shelx_estimated_absorpt_t_min 0.946
_shelx_estimated_absorpt_t_max 0.957

loop_
_space_group_symop_operation_xyz
'x, y, z'
'-x, y+1/2, -z+1/2'
'-x, -y, -z'
'x, -y-1/2, z-1/2'

loop_
_atom_site_label
_atom_site_type_symbol
_atom_site_fract_x
_atom_site_fract_y
_atom_site_fract_z
_atom_site_U_iso_or_equiv
_atom_site_adp_type
_atom_site_occupancy
_atom_site_site_symmetry_order
_atom_site_calc_flag
_atom_site_refinement_flags_posn
_atom_site_refinement_flags_adp
_atom_site_refinement_flags_occupancy
_atom_site_disorder_assembly
_atom_site_disorder_group
S1 S 0.45611(7) 0.72487(2) 0.28654(7) 0.0652(2) Uani 1 1 d . . . . .
O1 O 0.8281(2) 0.64243(7) 0.80142(18) 0.0780(5) Uani 1 1 d . . . . .
C1 C 0.6178(2) 0.65310(8) 0.5145(2) 0.0433(4) Uani 1 1 d . . . . .
H1 H 0.631000 0.686984 0.570976 0.052 Uiso 1 1 calc R U . . .
O2 O 0.74045(19) 0.55129(7) 0.79373(16) 0.0657(5) Uani 1 1 d . . . . .
C2 C 0.5323(2) 0.65698(8) 0.3702(2) 0.0422(4) Uani 1 1 d . . . . .
C3 C 0.5090(2) 0.60506(8) 0.2867(2) 0.0415(4) Uani 1 1 d . . . . .
C4 C 0.5806(2) 0.55337(8) 0.3504(2) 0.0427(4) Uani 1 1 d . . . . .
H4 H 0.567333 0.519461 0.293971 0.051 Uiso 1 1 calc R U . . .
C5 C 0.67091(19) 0.54910(8) 0.4931(2) 0.0393(4) Uani 1 1 d . . . . .
C6 C 0.68424(19) 0.60031(8) 0.5770(2) 0.0404(4) Uani 1 1 d . . . . .
C7 C 0.5560(4) 0.77994(11) 0.4116(3) 0.1049(12) Uani 1 1 d . . . . .
H7A H 0.534712 0.818777 0.368318 0.157 Uiso 1 1 calc R U . . .
H7B H 0.654654 0.771847 0.440910 0.157 Uiso 1 1 calc R U . . .
H7C H 0.532477 0.778894 0.493120 0.157 Uiso 1 1 calc R U . . .
C8 C 0.4153(2) 0.60372(8) 0.1326(2) 0.0473(5) Uani 1 1 d . . . . .
C9 C 0.2763(3) 0.62243(11) 0.0827(3) 0.0670(6) Uani 1 1 d . . . . .
H9 H 0.239753 0.636876 0.145921 0.080 Uiso 1 1 calc R U . . .
C10 C 0.1915(3) 0.61958(13) -0.0619(3) 0.0876(9) Uani 1 1 d . . . . .
H10 H 0.098167 0.632088 -0.094871 0.105 Uiso 1 1 calc R U . . .
C11 C 0.2434(4) 0.59863(13) -0.1563(3) 0.0908(10) Uani 1 1 d . . . . .
H11 H 0.186049 0.597258 -0.253015 0.109 Uiso 1 1 calc R U . . .
C12 C 0.3807(4) 0.57962(11) -0.1079(3) 0.0797(8) Uani 1 1 d . . . . .
H12 H 0.416289 0.565267 -0.171939 0.096 Uiso 1 1 calc R U . . .
C13 C 0.4661(3) 0.58172(9) 0.0357(2) 0.0596(6) Uani 1 1 d . . . . .
H13 H 0.558677 0.568270 0.067781 0.072 Uiso 1 1 calc R U . . .
C14 C 0.7617(2) 0.60106(9) 0.7348(2) 0.0475(5) Uani 1 1 d . . . . .
C15 C 0.8140(4) 0.54647(13) 0.9463(3) 0.0851(9) Uani 1 1 d . . . . .
H15A H 0.793844 0.508388 0.977171 0.128 Uiso 1 1 calc R U . . .
H15B H 0.783428 0.577847 0.991258 0.128 Uiso 1 1 calc R U . . .
H15C H 0.913543 0.549971 0.972061 0.128 Uiso 1 1 calc R U . . .
C16 C 0.75333(19) 0.49311(8) 0.54336(19) 0.0387(4) Uani 1 1 d . . . . .
C17 C 0.6894(2) 0.43759(8) 0.5078(2) 0.0434(4) Uani 1 1 d . . . . .
H17 H 0.592021 0.435394 0.459518 0.052 Uiso 1 1 calc R U . . .
C18 C 0.7671(2) 0.38554(8) 0.5424(2) 0.0463(5) Uani 1 1 d . . . . .
H18 H 0.720432 0.349057 0.517751 0.056 Uiso 1 1 calc R U . . .
C19 C 0.9129(2) 0.38591(8) 0.61296(19) 0.0421(4) Uani 1 1 d . . . . .
C20 C 0.9760(2) 0.44177(9) 0.6503(2) 0.0518(5) Uani 1 1 d . . . . .
H20 H 1.073316 0.443982 0.699503 0.062 Uiso 1 1 calc R U . . .
C21 C 0.8986(2) 0.49401(9) 0.6164(2) 0.0504(5) Uani 1 1 d . . . . .
H21 H 0.944820 0.530514 0.643035 0.060 Uiso 1 1 calc R U . . .
C22 C 0.9979(2) 0.32791(9) 0.6434(2) 0.0513(5) Uani 1 1 d . . . . .
C23 C 0.9766(9) 0.2969(3) 0.5088(6) 0.108(3) Uani 0.577(7) 1 d . U P A 1
H23A H 0.879948 0.284656 0.462232 0.162 Uiso 0.577(7) 1 calc R U P A 1
H23B H 1.036469 0.262312 0.529147 0.162 Uiso 0.577(7) 1 calc R U P A 1
H23C H 0.999517 0.323489 0.447812 0.162 Uiso 0.577(7) 1 calc R U P A 1
C24 C 0.9671(8) 0.2917(3) 0.7503(9) 0.103(3) Uani 0.577(7) 1 d . U P A 1
H24A H 0.870388 0.279111 0.709686 0.155 Uiso 0.577(7) 1 calc R U P A 1
H24B H 0.983893 0.315517 0.833362 0.155 Uiso 0.577(7) 1 calc R U P A 1
H24C H 1.027235 0.257168 0.776288 0.155 Uiso 0.577(7) 1 calc R U P A 1
C25 C 1.1637(5) 0.3413(2) 0.7167(7) 0.0848(19) Uani 0.577(7) 1 d . U P A 1
H25A H 1.214886 0.304439 0.731057 0.127 Uiso 0.577(7) 1 calc R U P A 1
H25B H 1.185846 0.360562 0.806867 0.127 Uiso 0.577(7) 1 calc R U P A 1
H25C H 1.189515 0.367057 0.656173 0.127 Uiso 0.577(7) 1 calc R U P A 1
C23D C 0.9001(8) 0.2710(2) 0.6042(14) 0.104(4) Uani 0.423(7) 1 d . U P A 2
H23D H 0.836663 0.272844 0.505648 0.155 Uiso 0.423(7) 1 calc R U P A 2
H23E H 0.846960 0.269892 0.662264 0.155 Uiso 0.423(7) 1 calc R U P A 2
H23F H 0.957009 0.235664 0.620693 0.155 Uiso 0.423(7) 1 calc R U P A 2
C24D C 1.0961(12) 0.3233(4) 0.7945(9) 0.118(5) Uani 0.423(7) 1 d . U P A 2
H24D H 1.162685 0.291853 0.805358 0.177 Uiso 0.423(7) 1 calc R U P A 2
H24E H 1.044062 0.314608 0.851384 0.177 Uiso 0.423(7) 1 calc R U P A 2
H24F H 1.145379 0.360500 0.824897 0.177 Uiso 0.423(7) 1 calc R U P A 2
C25D C 1.0799(11) 0.3272(4) 0.5508(12) 0.101(3) Uani 0.423(7) 1 d . U P A 2
H25D H 1.016232 0.331917 0.452949 0.151 Uiso 0.423(7) 1 calc R U P A 2
H25E H 1.128736 0.289775 0.562456 0.151 Uiso 0.423(7) 1 calc R U P A 2
H25F H 1.146788 0.359359 0.577904 0.151 Uiso 0.423(7) 1 calc R U P A 2

loop_
_atom_site_aniso_label
_atom_site_aniso_U_11
_atom_site_aniso_U_22
_atom_site_aniso_U_33
_atom_site_aniso_U_23
_atom_site_aniso_U_13
_atom_site_aniso_U_12
S1 0.0726(4) 0.0411(3) 0.0693(4) 0.0027(2) 0.0153(3) 0.0136(3)
O1 0.0862(13) 0.0594(10) 0.0594(10) -0.0074(8) -0.0012(9) -0.0156(9)
C1 0.0431(11) 0.0363(9) 0.0516(11) -0.0087(8) 0.0202(9) -0.0020(8)
O2 0.0943(13) 0.0570(9) 0.0465(8) -0.0032(7) 0.0289(8) -0.0123(8)
C2 0.0404(10) 0.0368(9) 0.0511(11) -0.0021(8) 0.0199(9) 0.0019(8)
C3 0.0405(10) 0.0403(10) 0.0461(10) -0.0012(8) 0.0199(8) 0.0006(8)
C4 0.0477(11) 0.0357(9) 0.0456(10) -0.0050(8) 0.0195(9) 0.0001(8)
C5 0.0383(10) 0.0365(9) 0.0459(10) -0.0020(7) 0.0199(8) -0.0012(7)
C6 0.0377(10) 0.0394(9) 0.0453(10) -0.0051(8) 0.0179(8) -0.0029(8)
C7 0.145(3) 0.0395(13) 0.102(2) -0.0097(13) 0.020(2) 0.0122(16)
C8 0.0555(12) 0.0353(9) 0.0460(11) -0.0003(8) 0.0152(9) -0.0001(8)
C9 0.0549(14) 0.0658(14) 0.0683(15) 0.0009(12) 0.0123(12) 0.0052(11)
C10 0.0685(18) 0.0768(18) 0.082(2) 0.0122(15) -0.0073(15) -0.0036(14)
C11 0.118(3) 0.0686(17) 0.0501(15) 0.0023(13) -0.0030(17) -0.0212(17)
C12 0.128(3) 0.0562(14) 0.0487(13) -0.0072(11) 0.0285(16) -0.0115(16)
C13 0.0831(17) 0.0436(11) 0.0520(12) -0.0035(9) 0.0270(12) 0.0009(11)
C14 0.0459(11) 0.0427(10) 0.0524(11) -0.0065(9) 0.0182(9) 0.0009(9)
C15 0.117(2) 0.0842(19) 0.0503(14) 0.0063(13) 0.0300(15) 0.0016(17)
C16 0.0424(10) 0.0370(9) 0.0398(9) 0.0000(7) 0.0198(8) 0.0001(8)
C17 0.0362(10) 0.0419(10) 0.0533(11) -0.0006(8) 0.0191(9) -0.0017(8)
C18 0.0493(12) 0.0350(9) 0.0587(12) 0.0007(8) 0.0259(10) -0.0030(8)
C19 0.0487(11) 0.0422(10) 0.0406(10) 0.0052(8) 0.0234(9) 0.0062(8)
C20 0.0384(11) 0.0515(11) 0.0587(12) 0.0008(9) 0.0124(9) 0.0021(9)
C21 0.0461(11) 0.0381(10) 0.0608(12) -0.0025(9) 0.0150(10) -0.0050(8)
C22 0.0559(13) 0.0448(11) 0.0564(12) 0.0063(9) 0.0260(10) 0.0129(9)
C23 0.133(7) 0.090(5) 0.081(4) -0.021(3) 0.021(4) 0.056(5)
C24 0.119(6) 0.076(4) 0.145(7) 0.063(4) 0.085(6) 0.047(4)
C25 0.062(3) 0.076(3) 0.112(5) 0.014(3) 0.031(3) 0.029(2)
C23D 0.066(4) 0.032(3) 0.204(11) 0.005(4) 0.044(5) 0.009(3)
C24D 0.143(10) 0.069(5) 0.086(6) 0.009(4) -0.012(6) 0.041(6)
C25D 0.112(7) 0.072(5) 0.156(9) 0.007(5) 0.093(7) 0.030(5)

loop_
_atom_type_symbol
_atom_type_description
_atom_type_scat_dispersion_real
_atom_type_scat_dispersion_imag
_atom_type_scat_source
C C 0.0033 0.0016 'International Tables Vol C Tables 4.2.6.8 and 6.1.1.4'
H H 0.0000 0.0000 'International Tables Vol C Tables 4.2.6.8 and 6.1.1.4'
O O 0.0106 0.0060 'International Tables Vol C Tables 4.2.6.8 and 6.1.1.4'
S S 0.1246 0.1234 'International Tables Vol C Tables 4.2.6.8 and 6.1.1.4'

loop_
_geom_angle_atom_site_label_1
_geom_angle_atom_site_label_2
_geom_angle_atom_site_label_3
_geom_angle
_geom_angle_site_symmetry_1
_geom_angle_site_symmetry_3
_geom_angle_publ_flag
C2 S1 C7 103.13(12) . . ?
C6 C1 C2 122.13(17) . . ?
C6 C1 H1 118.9 . . ?
C2 C1 H1 118.9 . . ?
C14 O2 C15 116.41(19) . . ?
C1 C2 C3 118.54(17) . . ?
C1 C2 S1 122.75(14) . . ?
C3 C2 S1 118.68(15) . . ?
C4 C3 C2 118.22(17) . . ?
C4 C3 C8 118.79(16) . . ?
C2 C3 C8 122.95(17) . . ?
C3 C4 C5 124.10(17) . . ?
C3 C4 H4 117.9 . . ?
C5 C4 H4 117.9 . . ?
C4 C5 C6 116.66(17) . . ?
C4 C5 C16 118.31(16) . . ?
C6 C5 C16 124.88(17) . . ?
C1 C6 C5 120.08(17) . . ?
C1 C6 C14 116.34(16) . . ?
C5 C6 C14 123.51(17) . . ?
S1 C7 H7A 109.5 . . ?
S1 C7 H7B 109.5 . . ?
H7A C7 H7B 109.5 . . ?
S1 C7 H7C 109.5 . . ?
H7A C7 H7C 109.5 . . ?
H7B C7 H7C 109.5 . . ?
C9 C8 C13 118.6(2) . . ?
C9 C8 C3 121.7(2) . . ?
C13 C8 C3 119.6(2) . . ?
C8 C9 C10 119.9(3) . . ?
C8 C9 H9 120.0 . . ?
C10 C9 H9 120.0 . . ?
C11 C10 C9 120.8(3) . . ?
C11 C10 H10 119.6 . . ?
C9 C10 H10 119.6 . . ?
C10 C11 C12 119.7(3) . . ?
C10 C11 H11 120.1 . . ?
C12 C11 H11 120.1 . . ?
C11 C12 C13 120.2(3) . . ?
C11 C12 H12 119.9 . . ?
C13 C12 H12 119.9 . . ?
C12 C13 C8 120.7(3) . . ?
C12 C13 H13 119.7 . . ?
C8 C13 H13 119.7 . . ?
O1 C14 O2 123.6(2) . . ?
O1 C14 C6 124.58(19) . . ?
O2 C14 C6 111.70(16) . . ?
O2 C15 H15A 109.5 . . ?
O2 C15 H15B 109.5 . . ?
H15A C15 H15B 109.5 . . ?
O2 C15 H15C 109.5 . . ?
H15A C15 H15C 109.5 . . ?
H15B C15 H15C 109.5 . . ?
C17 C16 C21 117.12(17) . . ?
C17 C16 C5 121.07(17) . . ?
C21 C16 C5 121.55(16) . . ?
C18 C17 C16 121.41(18) . . ?
C18 C17 H17 119.3 . . ?
C16 C17 H17 119.3 . . ?
C17 C18 C19 121.99(18) . . ?
C17 C18 H18 119.0 . . ?
C19 C18 H18 119.0 . . ?
C18 C19 C20 116.26(17) . . ?
C18 C19 C22 121.26(17) . . ?
C20 C19 C22 122.46(18) . . ?
C21 C20 C19 121.95(19) . . ?
C21 C20 H20 119.0 . . ?
C19 C20 H20 119.0 . . ?
C20 C21 C16 121.25(18) . . ?
C20 C21 H21 119.4 . . ?
C16 C21 H21 119.4 . . ?
C23 C22 C24 115.6(5) . . ?
C24D C22 C25D 109.6(7) . . ?
C24D C22 C19 111.8(3) . . ?
C23 C22 C19 110.4(3) . . ?
C24 C22 C19 109.5(2) . . ?
C25D C22 C19 107.8(3) . . ?
C24D C22 C23D 108.3(6) . . ?
C25D C22 C23D 107.3(6) . . ?
C19 C22 C23D 112.0(3) . . ?
C23 C22 C25 104.9(4) . . ?
C24 C22 C25 105.1(4) . . ?
C19 C22 C25 111.0(2) . . ?
C22 C23 H23A 109.5 . . ?
C22 C23 H23B 109.5 . . ?
H23A C23 H23B 109.5 . . ?
C22 C23 H23C 109.5 . . ?
H23A C23 H23C 109.5 . . ?
H23B C23 H23C 109.5 . . ?
C22 C24 H24A 109.5 . . ?
C22 C24 H24B 109.5 . . ?
H24A C24 H24B 109.5 . . ?
C22 C24 H24C 109.5 . . ?
H24A C24 H24C 109.5 . . ?
H24B C24 H24C 109.5 . . ?
C22 C25 H25A 109.5 . . ?
C22 C25 H25B 109.5 . . ?
H25A C25 H25B 109.5 . . ?
C22 C25 H25C 109.5 . . ?
H25A C25 H25C 109.5 . . ?
H25B C25 H25C 109.5 . . ?
C22 C23D H23D 109.5 . . ?
C22 C23D H23E 109.5 . . ?
H23D C23D H23E 109.5 . . ?
C22 C23D H23F 109.5 . . ?
H23D C23D H23F 109.5 . . ?
H23E C23D H23F 109.5 . . ?
C22 C24D H24D 109.5 . . ?
C22 C24D H24E 109.5 . . ?
H24D C24D H24E 109.5 . . ?
C22 C24D H24F 109.5 . . ?
H24D C24D H24F 109.5 . . ?
H24E C24D H24F 109.5 . . ?
C22 C25D H25D 109.5 . . ?
C22 C25D H25E 109.5 . . ?
H25D C25D H25E 109.5 . . ?
C22 C25D H25F 109.5 . . ?
H25D C25D H25F 109.5 . . ?
H25E C25D H25F 109.5 . . ?

loop_
_geom_bond_atom_site_label_1
_geom_bond_atom_site_label_2
_geom_bond_distance
_geom_bond_site_symmetry_2
_geom_bond_publ_flag
S1 C2 1.767(2) . ?
S1 C7 1.780(3) . ?
O1 C14 1.191(2) . ?
C1 C6 1.387(3) . ?
C1 C2 1.389(3) . ?
C1 H1 0.9300 . ?
O2 C14 1.327(3) . ?
O2 C15 1.444(3) . ?
C2 C3 1.405(3) . ?
C3 C4 1.387(3) . ?
C3 C8 1.486(3) . ?
C4 C5 1.388(3) . ?
C4 H4 0.9300 . ?
C5 C6 1.406(2) . ?
C5 C16 1.486(2) . ?
C6 C14 1.489(3) . ?
C7 H7A 0.9600 . ?
C7 H7B 0.9600 . ?
C7 H7C 0.9600 . ?
C8 C9 1.386(3) . ?
C8 C13 1.388(3) . ?
C9 C10 1.389(4) . ?
C9 H9 0.9300 . ?
C10 C11 1.365(5) . ?
C10 H10 0.9300 . ?
C11 C12 1.372(5) . ?
C11 H11 0.9300 . ?
C12 C13 1.381(3) . ?
C12 H12 0.9300 . ?
C13 H13 0.9300 . ?
C15 H15A 0.9600 . ?
C15 H15B 0.9600 . ?
C15 H15C 0.9600 . ?
C16 C17 1.386(3) . ?
C16 C21 1.387(3) . ?
C17 C18 1.378(3) . ?
C17 H17 0.9300 . ?
C18 C19 1.389(3) . ?
C18 H18 0.9300 . ?
C19 C20 1.391(3) . ?
C19 C22 1.528(3) . ?
C20 C21 1.380(3) . ?
C20 H20 0.9300 . ?
C21 H21 0.9300 . ?
C22 C24D 1.477(8) . ?
C22 C23 1.480(6) . ?
C22 C24 1.497(5) . ?
C22 C25D 1.507(8) . ?
C22 C23D 1.575(7) . ?
C22 C25 1.602(6) . ?
C23 H23A 0.9600 . ?
C23 H23B 0.9600 . ?
C23 H23C 0.9600 . ?
C24 H24A 0.9600 . ?
C24 H24B 0.9600 . ?
C24 H24C 0.9600 . ?
C25 H25A 0.9600 . ?
C25 H25B 0.9600 . ?
C25 H25C 0.9600 . ?
C23D H23D 0.9600 . ?
C23D H23E 0.9600 . ?
C23D H23F 0.9600 . ?
C24D H24D 0.9600 . ?
C24D H24E 0.9600 . ?
C24D H24F 0.9600 . ?
C25D H25D 0.9600 . ?
C25D H25E 0.9600 . ?
C25D H25F 0.9600 . ?

loop_
_geom_torsion_atom_site_label_1
_geom_torsion_atom_site_label_2
_geom_torsion_atom_site_label_3
_geom_torsion_atom_site_label_4
_geom_torsion
_geom_torsion_site_symmetry_1
_geom_torsion_site_symmetry_2
_geom_torsion_site_symmetry_3
_geom_torsion_site_symmetry_4
_geom_torsion_publ_flag
C6 C1 C2 C3 2.2(3) . . . . ?
C6 C1 C2 S1 -175.77(15) . . . . ?
C7 S1 C2 C1 16.5(2) . . . . ?
C7 S1 C2 C3 -161.4(2) . . . . ?
C1 C2 C3 C4 -4.4(3) . . . . ?
S1 C2 C3 C4 173.59(14) . . . . ?
C1 C2 C3 C8 177.70(18) . . . . ?
S1 C2 C3 C8 -4.3(3) . . . . ?
C2 C3 C4 C5 2.1(3) . . . . ?
C8 C3 C4 C5 -179.99(18) . . . . ?
C3 C4 C5 C6 2.7(3) . . . . ?
C3 C4 C5 C16 -173.04(17) . . . . ?
C2 C1 C6 C5 2.7(3) . . . . ?
C2 C1 C6 C14 -174.42(18) . . . . ?
C4 C5 C6 C1 -5.0(3) . . . . ?
C16 C5 C6 C1 170.42(17) . . . . ?
C4 C5 C6 C14 171.92(18) . . . . ?
C16 C5 C6 C14 -12.7(3) . . . . ?
C4 C3 C8 C9 127.4(2) . . . . ?
C2 C3 C8 C9 -54.8(3) . . . . ?
C4 C3 C8 C13 -50.8(3) . . . . ?
C2 C3 C8 C13 127.0(2) . . . . ?
C13 C8 C9 C10 -0.7(3) . . . . ?
C3 C8 C9 C10 -179.0(2) . . . . ?
C8 C9 C10 C11 -0.2(4) . . . . ?
C9 C10 C11 C12 0.6(4) . . . . ?
C10 C11 C12 C13 -0.1(4) . . . . ?
C11 C12 C13 C8 -0.8(4) . . . . ?
C9 C8 C13 C12 1.2(3) . . . . ?
C3 C8 C13 C12 179.5(2) . . . . ?
C15 O2 C14 O1 -5.8(3) . . . . ?
C15 O2 C14 C6 178.3(2) . . . . ?
C1 C6 C14 O1 -37.9(3) . . . . ?
C5 C6 C14 O1 145.1(2) . . . . ?
C1 C6 C14 O2 137.96(18) . . . . ?
C5 C6 C14 O2 -39.0(3) . . . . ?
C4 C5 C16 C17 -47.5(2) . . . . ?
C6 C5 C16 C17 137.2(2) . . . . ?
C4 C5 C16 C21 126.5(2) . . . . ?
C6 C5 C16 C21 -48.8(3) . . . . ?
C21 C16 C17 C18 -0.6(3) . . . . ?
C5 C16 C17 C18 173.74(18) . . . . ?
C16 C17 C18 C19 -0.7(3) . . . . ?
C17 C18 C19 C20 1.7(3) . . . . ?
C17 C18 C19 C22 -176.68(18) . . . . ?
C18 C19 C20 C21 -1.4(3) . . . . ?
C22 C19 C20 C21 176.95(19) . . . . ?
C19 C20 C21 C16 0.1(3) . . . . ?
C17 C16 C21 C20 0.8(3) . . . . ?
C5 C16 C21 C20 -173.42(19) . . . . ?
C18 C19 C22 C24D -129.1(6) . . . . ?
C20 C19 C22 C24D 52.6(7) . . . . ?
C18 C19 C22 C23 60.5(5) . . . . ?
C20 C19 C22 C23 -117.7(5) . . . . ?
C18 C19 C22 C24 -68.0(5) . . . . ?
C20 C19 C22 C24 113.8(4) . . . . ?
C18 C19 C22 C25D 110.4(5) . . . . ?
C20 C19 C22 C25D -67.9(6) . . . . ?
C18 C19 C22 C23D -7.4(6) . . . . ?
C20 C19 C22 C23D 174.3(5) . . . . ?
C18 C19 C22 C25 176.4(3) . . . . ?
C20 C19 C22 C25 -1.9(4) . . . . ?
